data_7218934
loop_
_publ_author_name
'Liu, Xiangyu'
'Gao, Wenjuan'
'Sun, Panpan'
'Su, Zhiyong'
'Chen, Sanping'
'Wei, Qing'
'Xie, Gang'
'Gao, Shengli'

_publ_section_title
;
 Environmentally-friendly high-energy MOFs: crystal structure,
 thermostability, insensitivity and remarkable detonation performance
;
_journal_issue 2
_journal_name_full 'Green Chem.'
_journal_page_first 831
_journal_page_last 836
_journal_paper_doi 10.1039/C4GC02184C
_journal_volume 17
_journal_year 2015
_chemical_formula_sum 'C3 H Cu N7 O'
_chemical_formula_weight 214.65
_chemical_name_systematic ?
_space_group_IT_number 14
_symmetry_cell_setting monoclinic
_symmetry_space_group_name_Hall '-P 2yn'
_symmetry_space_group_name_H-M 'P 1 21/n 1'
_atom_sites_solution_hydrogens geom
_atom_sites_solution_primary direct
_atom_sites_solution_secondary difmap
_audit_creation_method SHELXL-97
_cell_angle_alpha 90.00
_cell_angle_beta 113.020(4)
_cell_angle_gamma 90.00
_cell_formula_units_Z 4
_cell_length_a 7.404(3)
_cell_length_b 9.672(3)
_cell_length_c 9.341(3)
_cell_measurement_reflns_used 683
_cell_measurement_temperature 296(2)
_cell_measurement_theta_max 26.16
_cell_measurement_theta_min 3.00
_cell_volume 615.7(4)
_computing_structure_refinement 'SHELXL-97 (Sheldrick, 1997)'
_computing_structure_solution 'SHELXS-97 (Sheldrick, 1990)'
_diffrn_ambient_temperature 296(2)
_diffrn_measured_fraction_theta_full 0.998
_diffrn_measured_fraction_theta_max 0.981
_diffrn_measurement_device_type 'Bruker APEX-II CCD'
_diffrn_measurement_method '\f and \w scans'
_diffrn_radiation_monochromator graphite
_diffrn_radiation_source 'fine-focus sealed tube'
_diffrn_radiation_type MoK\a
_diffrn_radiation_wavelength 0.71073
_diffrn_reflns_av_R_equivalents 0.0610
_diffrn_reflns_av_sigmaI/netI 0.0749
_diffrn_reflns_limit_h_max 6
_diffrn_reflns_limit_h_min -9
_diffrn_reflns_limit_k_max 10
_diffrn_reflns_limit_k_min -12
_diffrn_reflns_limit_l_max 11
_diffrn_reflns_limit_l_min -10
_diffrn_reflns_number 3338
_diffrn_reflns_theta_full 25.00
_diffrn_reflns_theta_max 26.97
_diffrn_reflns_theta_min 3.00
_exptl_absorpt_coefficient_mu 3.499
_exptl_absorpt_correction_T_max 0.514
_exptl_absorpt_correction_T_min 0.436
_exptl_absorpt_correction_type multi-scan
_exptl_absorpt_process_details sadabs
_exptl_crystal_colour blue
_exptl_crystal_density_diffrn 2.316
_exptl_crystal_density_method 'not measured'
_exptl_crystal_description bulk
_exptl_crystal_F_000 420
_exptl_crystal_size_max 0.24
_exptl_crystal_size_mid 0.20
_exptl_crystal_size_min 0.19
_refine_diff_density_max 2.560
_refine_diff_density_min -1.353
_refine_diff_density_rms 0.288
_refine_ls_extinction_method none
_refine_ls_goodness_of_fit_ref 1.104
_refine_ls_hydrogen_treatment mixed
_refine_ls_matrix_type full
_refine_ls_number_parameters 109
_refine_ls_number_reflns 1313
_refine_ls_number_restraints 72
_refine_ls_restrained_S_all 1.086
_refine_ls_R_factor_all 0.1053
_refine_ls_R_factor_gt 0.0837
_refine_ls_shift/su_max 0.004
_refine_ls_shift/su_mean 0.000
_refine_ls_structure_factor_coef Fsqd
_refine_ls_weighting_details 'calc w=1/[\s^2^(Fo^2^)+(0.0986P)^2^+14.9244P] where P=(Fo^2^+2Fc^2^)/3'
_refine_ls_weighting_scheme calc
_refine_ls_wR_factor_gt 0.2197
_refine_ls_wR_factor_ref 0.2321
_reflns_number_gt 1001
_reflns_number_total 1313
_reflns_threshold_expression >2sigma(I)
_cod_data_source_file c4gc02184c2.cif
_cod_data_source_block xb7515
_cod_depositor_comments
;
The following automatic conversions were performed:

'_symmetry_cell_setting' value 'Monoclinic' changed to 'monoclinic'
according to
/usr/data/users/saulius/crontab/automatic-downloads/rss-feeds/RSC/lib/dictionaries/cif_core.dic
dictionary named 'cif_core.dic' version 2.4.2 from 2011-04-26.

Automatic conversion script
Id: cif_fix_values 2935 2014-11-11 08:27:57Z andrius 
;
_cod_original_sg_symbol_H-M 'P2(1)/n  '
_cod_database_code 7218934

loop_
_symmetry_equiv_pos_as_xyz
'x, y, z'
'-x+1/2, y+1/2, -z+1/2'
'-x, -y, -z'
'x-1/2, -y-1/2, z-1/2'

loop_
_atom_site_label
_atom_site_type_symbol
_atom_site_fract_x
_atom_site_fract_y
_atom_site_fract_z
_atom_site_U_iso_or_equiv
_atom_site_adp_type
_atom_site_occupancy
_atom_site_symmetry_multiplicity
_atom_site_calc_flag
_atom_site_refinement_flags
N4 N -0.2227(9) 0.9756(7) 0.3536(7) 0.0189(15) Uani 1 1 d U
N3 N 0.1917(9) 0.5972(7) 0.1456(8) 0.0175(14) Uani 1 1 d U
N5 N 0.0060(8) 0.6483(6) 0.1077(7) 0.0123(13) Uani 1 1 d U
C1 C 0.3111(11) 0.6711(8) 0.2619(9) 0.0161(16) Uani 1 1 d U
H1 H 0.4462 0.6582 0.3075 0.019 Uiso 1 1 calc R
Cu1 Cu 0.23931(12) 0.91597(9) 0.47028(10) 0.0139(2) Uani 1 1 d U
N2 N -0.0598(9) 0.9174(7) 0.3520(8) 0.0173(14) Uani 1 1 d U
N1 N 0.2137(9) 0.7680(7) 0.3072(7) 0.0165(14) Uani 1 1 d U
N6 N -0.3749(11) 0.9246(9) 0.2359(10) 0.037(2) Uani 1 1 d U
N7 N -0.3154(11) 0.8337(9) 0.1545(10) 0.037(2) Uani 1 1 d U
C3 C -0.1229(11) 0.8345(9) 0.2296(10) 0.0223(18) Uani 1 1 d U
C2 C 0.0283(10) 0.7509(8) 0.2073(8) 0.0152(16) Uani 1 1 d U
O1 O 0.679(3) 0.611(2) 0.454(3) 0.194(7) Uani 1 1 d U

loop_
_atom_site_aniso_label
_atom_site_aniso_U_11
_atom_site_aniso_U_22
_atom_site_aniso_U_33
_atom_site_aniso_U_23
_atom_site_aniso_U_13
_atom_site_aniso_U_12
N4 0.015(3) 0.022(3) 0.017(3) -0.005(2) 0.003(2) 0.003(3)
N3 0.016(3) 0.015(3) 0.021(3) -0.003(2) 0.006(2) 0.001(2)
N5 0.008(2) 0.014(3) 0.014(3) -0.005(2) 0.003(2) 0.000(2)
C1 0.010(3) 0.019(3) 0.016(3) -0.006(3) 0.002(2) -0.001(3)
Cu1 0.0102(4) 0.0153(4) 0.0145(4) -0.0023(3) 0.0031(3) 0.0006(4)
N2 0.009(2) 0.017(3) 0.027(3) -0.004(2) 0.009(2) 0.002(2)
N1 0.010(3) 0.019(3) 0.018(3) -0.010(2) 0.004(2) -0.001(2)
N6 0.021(3) 0.041(4) 0.043(4) -0.015(3) 0.007(3) 0.002(3)
N7 0.022(3) 0.045(4) 0.038(4) -0.021(3) 0.007(3) 0.002(3)
C3 0.016(3) 0.019(3) 0.032(4) -0.008(3) 0.010(3) -0.002(3)
C2 0.013(3) 0.017(3) 0.009(3) -0.002(3) -0.002(2) 0.000(3)
O1 0.212(9) 0.192(10) 0.195(9) -0.017(7) 0.096(6) 0.001(7)

loop_
_atom_type_symbol
_atom_type_description
_atom_type_scat_dispersion_real
_atom_type_scat_dispersion_imag
_atom_type_scat_source
C C 0.0033 0.0016 'International Tables Vol C Tables 4.2.6.8 and 6.1.1.4'
H H 0.0000 0.0000 'International Tables Vol C Tables 4.2.6.8 and 6.1.1.4'
N N 0.0061 0.0033 'International Tables Vol C Tables 4.2.6.8 and 6.1.1.4'
Cu Cu 0.3201 1.2651 'International Tables Vol C Tables 4.2.6.8 and 6.1.1.4'
O O 0.0106 0.0060 'International Tables Vol C Tables 4.2.6.8 and 6.1.1.4'

loop_
_geom_angle_atom_site_label_1
_geom_angle_atom_site_label_2
_geom_angle_atom_site_label_3
_geom_angle
_geom_angle_site_symmetry_1
_geom_angle_site_symmetry_3
N6 N4 N2 108.2(7) . .
N6 N4 Cu1 125.0(6) . 3_576
N2 N4 Cu1 125.3(5) . 3_576
C1 N3 N5 107.4(6) . .
C1 N3 Cu1 128.6(5) . 2_545
N5 N3 Cu1 123.9(4) . 2_545
C2 N5 N3 104.6(6) . .
C2 N5 Cu1 120.5(5) . 4_575
N3 N5 Cu1 134.2(5) . 4_575
N3 C1 N1 111.7(6) . .
N3 C1 H1 124.2 . .
N1 C1 H1 124.2 . .
N5 Cu1 N4 89.9(3) 4_676 3_576
N5 Cu1 N1 92.4(2) 4_676 .
N4 Cu1 N1 164.8(3) 3_576 .
N5 Cu1 N2 160.1(3) 4_676 .
N4 Cu1 N2 92.2(3) 3_576 .
N1 Cu1 N2 80.6(3) . .
N5 Cu1 N3 101.6(2) 4_676 2
N4 Cu1 N3 95.0(3) 3_576 2
N1 Cu1 N3 99.3(3) . 2
N2 Cu1 N3 97.9(3) . 2
C3 N2 N4 104.5(6) . .
C3 N2 Cu1 113.8(5) . .
N4 N2 Cu1 141.7(5) . .
C2 N1 C1 103.0(6) . .
C2 N1 Cu1 112.2(5) . .
C1 N1 Cu1 144.7(5) . .
N4 N6 N7 110.7(7) . .
C3 N7 N6 102.7(7) . .
N7 C3 N2 113.9(8) . .
N7 C3 C2 130.6(8) . .
N2 C3 C2 115.3(7) . .
N5 C2 N1 113.3(7) . .
N5 C2 C3 128.5(7) . .
N1 C2 C3 117.9(7) . .

loop_
_geom_bond_atom_site_label_1
_geom_bond_atom_site_label_2
_geom_bond_distance
_geom_bond_site_symmetry_2
N4 N6 1.324(10) .
N4 N2 1.336(9) .
N4 Cu1 1.995(7) 3_576
N3 C1 1.313(9) .
N3 N5 1.371(9) .
N3 Cu1 2.222(7) 2_545
N5 C2 1.326(10) .
N5 Cu1 1.988(6) 4_575
C1 N1 1.347(10) .
C1 H1 0.9300 .
Cu1 N5 1.988(6) 4_676
Cu1 N4 1.995(7) 3_576
Cu1 N1 2.044(6) .
Cu1 N2 2.053(6) .
Cu1 N3 2.222(7) 2
N2 C3 1.323(10) .
N1 C2 1.334(9) .
N6 N7 1.344(12) .
N7 C3 1.320(11) .
C3 C2 1.461(11) .
